data_7209719
loop_
_publ_author_name
'Wahl, Helene'
'Haynes, Delia A.'
'Roex, Tanya le'

_publ_section_title
;
 Hydrate formation in pyridinium pamoate salts
;
_journal_issue 13
_journal_name_full CrystEngComm
_journal_page_first 2450
_journal_paper_doi 10.1039/c3ce27027k
_journal_volume 15
_journal_year 2013
_chemical_formula_moiety 'C7 H10 N 1+ , C23 H15 O6 1- , C4 H8 O'
_chemical_formula_sum 'C34 H33 N O7'
_chemical_formula_weight 567.61
_chemical_name_common '2,3-lutidinium pamoate THF solvate'
_chemical_name_systematic
;
?
;
_space_group_IT_number 14
_symmetry_cell_setting monoclinic
_symmetry_space_group_name_Hall '-P 2ybc'
_symmetry_space_group_name_H-M 'P 1 21/c 1'
_atom_sites_solution_hydrogens geom
_atom_sites_solution_primary direct
_atom_sites_solution_secondary difmap
_audit_creation_method SHELXL-97
_cell_angle_alpha 90.00
_cell_angle_beta 110.7860(10)
_cell_angle_gamma 90.00
_cell_formula_units_Z 4
_cell_length_a 13.7904(6)
_cell_length_b 13.0290(5)
_cell_length_c 16.7784(7)
_cell_measurement_reflns_used 4498
_cell_measurement_temperature 100(2)
_cell_measurement_theta_max 27.598
_cell_measurement_theta_min 2.223
_cell_volume 2818.4(2)
_computing_cell_refinement 'SAINT (Bruker, 2009)'
_computing_data_collection 'APEX2 (Bruker, 2009)'
_computing_data_reduction SAINT
_computing_structure_refinement 'SHELXL-97 (Sheldrick, 1997)'
_computing_structure_solution 'SHELXS-97 (Sheldrick, 1990)'
_diffrn_ambient_temperature 100(2)
_diffrn_measured_fraction_theta_full 0.997
_diffrn_measured_fraction_theta_max 0.910
_diffrn_measurement_device_type 'Bruker APEX CCD area-detector'
_diffrn_measurement_method \w
_diffrn_radiation_monochromator graphite
_diffrn_radiation_source 'fine-focus sealed tube'
_diffrn_radiation_type MoK\a
_diffrn_radiation_wavelength 0.71073
_diffrn_reflns_av_R_equivalents 0.0242
_diffrn_reflns_av_sigmaI/netI 0.0287
_diffrn_reflns_limit_h_max 18
_diffrn_reflns_limit_h_min -17
_diffrn_reflns_limit_k_max 17
_diffrn_reflns_limit_k_min -16
_diffrn_reflns_limit_l_max 10
_diffrn_reflns_limit_l_min -21
_diffrn_reflns_number 16583
_diffrn_reflns_theta_full 26.00
_diffrn_reflns_theta_max 27.92
_diffrn_reflns_theta_min 2.22
_diffrn_standards_number 0
_exptl_absorpt_coefficient_mu 0.093
_exptl_absorpt_correction_T_max 0.9834
_exptl_absorpt_correction_T_min 0.9770
_exptl_absorpt_correction_type multi-scan
_exptl_absorpt_process_details '(SADABS; Bruker, 2002)'
_exptl_crystal_colour yellow
_exptl_crystal_density_diffrn 1.338
_exptl_crystal_density_method 'not measured'
_exptl_crystal_description block
_exptl_crystal_F_000 1200
_exptl_crystal_size_max 0.25
_exptl_crystal_size_mid 0.21
_exptl_crystal_size_min 0.18
_refine_diff_density_max 1.042
_refine_diff_density_min -0.426
_refine_diff_density_rms 0.062
_refine_ls_extinction_method none
_refine_ls_goodness_of_fit_ref 1.067
_refine_ls_hydrogen_treatment mixed
_refine_ls_matrix_type full
_refine_ls_number_parameters 435
_refine_ls_number_reflns 6133
_refine_ls_number_restraints 22
_refine_ls_restrained_S_all 1.097
_refine_ls_R_factor_all 0.0815
_refine_ls_R_factor_gt 0.0631
_refine_ls_shift/su_max 0.005
_refine_ls_shift/su_mean 0.000
_refine_ls_structure_factor_coef Fsqd
_refine_ls_weighting_details 'calc w=1/[\s^2^(Fo^2^)+(0.0933P)^2^+2.2464P] where P=(Fo^2^+2Fc^2^)/3'
_refine_ls_weighting_scheme calc
_refine_ls_wR_factor_gt 0.1745
_refine_ls_wR_factor_ref 0.1909
_reflns_number_gt 4631
_reflns_number_total 6133
_reflns_threshold_expression >2sigma(I)
_cod_data_source_file c3ce27027k.txt
_cod_data_source_block 1
_cod_original_sg_symbol_H-M P2(1)/c
_cod_database_code 7209719

loop_
_symmetry_equiv_pos_as_xyz
'x, y, z'
'-x, y+1/2, -z+1/2'
'-x, -y, -z'
'x, -y-1/2, z-1/2'

loop_
_atom_site_label
_atom_site_type_symbol
_atom_site_fract_x
_atom_site_fract_y
_atom_site_fract_z
_atom_site_U_iso_or_equiv
_atom_site_adp_type
_atom_site_occupancy
_atom_site_symmetry_multiplicity
_atom_site_calc_flag
_atom_site_refinement_flags
_atom_site_disorder_assembly
_atom_site_disorder_group
O224 O 1.25126(11) 0.67920(11) 0.26874(9) 0.0235(3) Uani 1 1 d . . .
O211 O 0.92734(11) 0.68438(11) 0.39738(9) 0.0230(3) Uani 1 1 d . . .
O233 O 1.42542(11) 0.74221(12) 0.26373(10) 0.0276(4) Uani 1 1 d . . .
O234 O 1.52000(11) 0.85285(12) 0.36266(10) 0.0275(4) Uani 1 1 d . . .
O221 O 0.65486(11) 0.84957(12) 0.29816(10) 0.0269(4) Uani 1 1 d . . .
C212 C 0.82032(15) 0.80707(15) 0.29667(13) 0.0194(4) Uani 1 1 d . . .
C225 C 1.35814(14) 0.80380(15) 0.36782(13) 0.0191(4) Uani 1 1 d . . .
O222 O 0.75403(13) 0.74634(13) 0.40127(11) 0.0345(4) Uani 1 1 d . . .
C222 C 1.08880(14) 0.68981(15) 0.33269(13) 0.0188(4) Uani 1 1 d . . .
H22A H 1.0810 0.6453 0.3779 0.023 Uiso 1 1 calc R . .
H22B H 1.0959 0.6444 0.2877 0.023 Uiso 1 1 calc R . .
C232 C 1.20739(14) 0.81361(15) 0.44492(12) 0.0172(4) Uani 1 1 d . . .
C226 C 1.37347(14) 0.86702(15) 0.43641(13) 0.0190(4) Uani 1 1 d . . .
H226 H 1.4342 0.9082 0.4563 0.023 Uiso 1 1 calc R . .
C213 C 0.80536(15) 0.86886(15) 0.22697(13) 0.0201(4) Uani 1 1 d . . .
H213 H 0.7447 0.9100 0.2062 0.024 Uiso 1 1 calc R . .
C217 C 1.01812(16) 0.86945(16) 0.09949(13) 0.0229(4) Uani 1 1 d . . .
H217 H 1.0652 0.8682 0.0697 0.027 Uiso 1 1 calc R . .
C214 C 0.87838(15) 0.87245(15) 0.18564(13) 0.0188(4) Uani 1 1 d . . .
C224 C 1.26545(15) 0.74417(15) 0.33543(12) 0.0183(4) Uani 1 1 d . . .
C219 C 0.97116(14) 0.81310(14) 0.21924(12) 0.0173(4) Uani 1 1 d . . .
C227 C 1.30080(15) 0.87226(15) 0.47826(12) 0.0188(4) Uani 1 1 d . . .
C211 C 0.91351(15) 0.74778(15) 0.33000(12) 0.0177(4) Uani 1 1 d . . .
C218 C 1.04019(15) 0.81392(15) 0.17303(13) 0.0202(4) Uani 1 1 d . . .
H218 H 1.1026 0.7753 0.1936 0.024 Uiso 1 1 calc R . .
C231 C 1.13725(16) 0.81782(15) 0.49031(13) 0.0205(4) Uani 1 1 d . . .
H231 H 1.0740 0.7805 0.4697 0.025 Uiso 1 1 calc R . .
C230 C 1.16029(16) 0.87514(16) 0.56328(13) 0.0226(4) Uani 1 1 d . . .
H230 H 1.1129 0.8760 0.5928 0.027 Uiso 1 1 calc R . .
C215 C 0.85872(16) 0.93001(16) 0.10972(13) 0.0222(4) Uani 1 1 d . . .
H215 H 0.7974 0.9702 0.0883 0.027 Uiso 1 1 calc R . .
C220 C 0.99006(15) 0.75302(14) 0.29435(12) 0.0175(4) Uani 1 1 d . . .
C233 C 1.43797(15) 0.79722(16) 0.32668(13) 0.0209(4) Uani 1 1 d . . .
C228 C 1.32099(16) 0.93178(15) 0.55327(13) 0.0216(4) Uani 1 1 d . . .
H228 H 1.3827 0.9714 0.5743 0.026 Uiso 1 1 calc R . .
C223 C 1.18855(15) 0.75156(14) 0.37071(12) 0.0176(4) Uani 1 1 d . . .
C221 C 0.73752(15) 0.80037(16) 0.33513(14) 0.0221(4) Uani 1 1 d . . .
C229 C 1.25261(16) 0.93280(16) 0.59559(13) 0.0233(4) Uani 1 1 d . . .
H229 H 1.2671 0.9720 0.6463 0.028 Uiso 1 1 calc R . .
C216 C 0.92664(17) 0.92852(16) 0.06703(13) 0.0239(4) Uani 1 1 d . . .
H216 H 0.9124 0.9669 0.0160 0.029 Uiso 1 1 calc R . .
N11 N 0.70605(18) 0.80404(17) 0.54599(15) 0.0438(6) Uani 1 1 d D . .
C14 C 0.6667(2) 0.8809(2) 0.68242(17) 0.0395(6) Uani 1 1 d . . .
H14 H 0.6515 0.9087 0.7290 0.047 Uiso 1 1 calc R . .
C12 C 0.77338(19) 0.86872(18) 0.59846(16) 0.0342(6) Uani 1 1 d . . .
C13 C 0.75591(18) 0.90997(17) 0.66861(14) 0.0286(5) Uani 1 1 d . . .
C17 C 0.86960(19) 0.89592(19) 0.57818(17) 0.0354(6) Uani 1 1 d . . .
H17A H 0.8670 0.9686 0.5625 0.053 Uiso 1 1 calc R . .
H17B H 0.8719 0.8536 0.5306 0.053 Uiso 1 1 calc R . .
H17C H 0.9318 0.8831 0.6284 0.053 Uiso 1 1 calc R . .
C16 C 0.6211(2) 0.7733(2) 0.55961(19) 0.0456(7) Uani 1 1 d . . .
H16 H 0.5759 0.7252 0.5218 0.055 Uiso 1 1 calc R . .
C18 C 0.8290(2) 0.9843(2) 0.72684(18) 0.0419(6) Uani 1 1 d . . .
H18A H 0.8053 1.0011 0.7739 0.063 Uiso 1 1 calc R . .
H18B H 0.8314 1.0469 0.6953 0.063 Uiso 1 1 calc R . .
H18C H 0.8983 0.9537 0.7497 0.063 Uiso 1 1 calc R . .
C15 C 0.5984(2) 0.8097(3) 0.6268(2) 0.0569(9) Uani 1 1 d . . .
H15 H 0.5377 0.7876 0.6363 0.068 Uiso 1 1 calc R . .
C7 C 0.6227(10) 1.1201(8) 0.9258(7) 0.059(3) Uani 0.417(7) 1 d PU A 1
H7A H 0.6050 1.1929 0.9106 0.071 Uiso 0.417(7) 1 calc PR A 1
H7B H 0.6483 1.1135 0.9887 0.071 Uiso 0.417(7) 1 calc PR A 1
C3 C 0.6675(7) 1.0249(8) 0.8848(5) 0.080(2) Uani 0.583(7) 1 d PU A 2
H3A H 0.6554 1.0515 0.8268 0.096 Uiso 0.583(7) 1 calc PR A 2
H3B H 0.7399 1.0011 0.9124 0.096 Uiso 0.583(7) 1 calc PR A 2
C5 C 0.4901(6) 0.9994(7) 0.8902(4) 0.0603(17) Uani 0.583(7) 1 d PU A 2
H5A H 0.4441 1.0212 0.8327 0.072 Uiso 0.583(7) 1 calc PR A 2
H5B H 0.4519 0.9525 0.9150 0.072 Uiso 0.583(7) 1 calc PR A 2
O2 O 0.5482(5) 0.9812(5) 0.8323(4) 0.0603(19) Uani 0.417(7) 1 d P A 1
O1 O 0.5324(6) 1.0864(5) 0.9452(4) 0.106(2) Uani 0.583(7) 1 d PU A 2
H211 H 0.871(3) 0.694(2) 0.409(2) 0.053(9) Uiso 1 1 d . . .
C4 C 0.5902(6) 0.9510(6) 0.8887(6) 0.0700(19) Uani 0.583(7) 1 d PU A 2
H4A H 0.6206 0.9085 0.9405 0.084 Uiso 0.583(7) 1 calc PR A 2
H4B H 0.5731 0.9049 0.8387 0.084 Uiso 0.583(7) 1 calc PR A 2
C9 C 0.6395(6) 1.0187(7) 0.8342(8) 0.107(6) Uani 0.417(7) 1 d P A 1
H9A H 0.6261 1.0514 0.7781 0.128 Uiso 0.417(7) 1 calc PR A 1
H9B H 0.6842 0.9585 0.8366 0.128 Uiso 0.417(7) 1 calc PR A 1
C6 C 0.5233(9) 1.0482(9) 0.8831(7) 0.067(3) Uani 0.417(7) 1 d P A 1
H6A H 0.5057 1.0111 0.9276 0.080 Uiso 0.417(7) 1 calc PR A 1
H6B H 0.4628 1.0901 0.8493 0.080 Uiso 0.417(7) 1 calc PR A 1
C8 C 0.6986(7) 1.0861(9) 0.8934(6) 0.072(3) Uani 0.417(7) 1 d P A 1
H8A H 0.7249 1.1426 0.8672 0.087 Uiso 0.417(7) 1 calc PR A 1
H8B H 0.7574 1.0518 0.9376 0.087 Uiso 0.417(7) 1 calc PR A 1
C2 C 0.6285(8) 1.1007(9) 0.9432(6) 0.115(5) Uani 0.583(7) 1 d PU A 2
H2A H 0.6785 1.0956 1.0024 0.138 Uiso 0.583(7) 1 calc PR A 2
H2B H 0.6323 1.1718 0.9237 0.138 Uiso 0.583(7) 1 calc PR A 2
H224 H 1.3056 0.6881 0.2594 0.055(9) Uiso 1 1 d R . .
H234 H 1.5677 0.8452 0.3354 0.079(12) Uiso 1 1 d R . .
H11 H 0.7170 0.7754 0.4855 0.102(14) Uiso 1 1 d RD . .

loop_
_atom_site_aniso_label
_atom_site_aniso_U_11
_atom_site_aniso_U_22
_atom_site_aniso_U_33
_atom_site_aniso_U_23
_atom_site_aniso_U_13
_atom_site_aniso_U_12
O224 0.0196(7) 0.0283(8) 0.0247(8) -0.0075(6) 0.0107(6) -0.0014(6)
O211 0.0213(7) 0.0274(8) 0.0240(8) 0.0053(6) 0.0125(6) -0.0007(6)
O233 0.0215(7) 0.0349(9) 0.0296(8) -0.0068(7) 0.0131(6) -0.0007(6)
O234 0.0168(7) 0.0388(9) 0.0295(8) -0.0060(7) 0.0113(6) -0.0042(6)
O221 0.0179(7) 0.0346(8) 0.0306(8) -0.0029(7) 0.0118(6) 0.0002(6)
C212 0.0172(9) 0.0214(10) 0.0216(10) -0.0049(8) 0.0094(8) -0.0032(7)
C225 0.0146(9) 0.0219(10) 0.0208(10) 0.0029(8) 0.0065(8) 0.0044(7)
O222 0.0297(9) 0.0414(10) 0.0416(10) 0.0125(8) 0.0240(8) 0.0058(7)
C222 0.0176(9) 0.0186(9) 0.0210(10) 0.0002(8) 0.0077(8) -0.0008(7)
C232 0.0168(9) 0.0176(9) 0.0175(9) 0.0039(7) 0.0065(7) 0.0022(7)
C226 0.0135(9) 0.0207(10) 0.0217(10) 0.0036(8) 0.0048(8) 0.0012(7)
C213 0.0163(9) 0.0205(10) 0.0228(10) -0.0032(8) 0.0062(8) -0.0003(7)
C217 0.0260(10) 0.0244(10) 0.0225(10) -0.0032(8) 0.0137(9) -0.0029(8)
C214 0.0186(9) 0.0173(9) 0.0204(10) -0.0034(8) 0.0069(8) -0.0014(7)
C224 0.0170(9) 0.0201(9) 0.0172(9) -0.0008(7) 0.0052(8) 0.0015(7)
C219 0.0165(9) 0.0173(9) 0.0183(9) -0.0040(7) 0.0065(7) -0.0043(7)
C227 0.0183(9) 0.0187(9) 0.0179(9) 0.0034(8) 0.0048(8) 0.0030(7)
C211 0.0183(9) 0.0183(9) 0.0176(9) -0.0025(7) 0.0078(8) -0.0035(7)
C218 0.0200(9) 0.0206(10) 0.0217(10) -0.0028(8) 0.0093(8) -0.0007(7)
C231 0.0211(10) 0.0219(10) 0.0194(10) 0.0037(8) 0.0084(8) 0.0004(8)
C230 0.0253(10) 0.0252(10) 0.0214(10) 0.0024(8) 0.0133(8) -0.0002(8)
C215 0.0234(10) 0.0209(10) 0.0207(10) -0.0005(8) 0.0059(8) 0.0011(8)
C220 0.0167(9) 0.0171(9) 0.0183(9) -0.0025(7) 0.0057(8) -0.0024(7)
C233 0.0151(9) 0.0244(10) 0.0235(10) 0.0027(8) 0.0071(8) 0.0040(8)
C228 0.0210(10) 0.0205(10) 0.0217(10) 0.0000(8) 0.0054(8) -0.0008(8)
C223 0.0161(9) 0.0174(9) 0.0185(9) 0.0031(7) 0.0051(8) 0.0008(7)
C221 0.0181(9) 0.0241(10) 0.0271(11) -0.0050(9) 0.0116(8) -0.0031(8)
C229 0.0294(11) 0.0236(10) 0.0165(10) -0.0003(8) 0.0077(8) 0.0011(8)
C216 0.0313(11) 0.0230(10) 0.0184(10) 0.0022(8) 0.0101(9) -0.0001(8)
N11 0.0448(13) 0.0371(12) 0.0420(13) 0.0035(10) 0.0060(10) 0.0055(10)
C14 0.0362(13) 0.0436(14) 0.0415(14) 0.0193(12) 0.0172(11) 0.0141(11)
C12 0.0375(13) 0.0260(11) 0.0308(12) 0.0082(10) 0.0019(10) 0.0107(10)
C13 0.0347(12) 0.0225(11) 0.0257(11) 0.0086(9) 0.0073(9) 0.0075(9)
C17 0.0332(13) 0.0324(12) 0.0379(14) 0.0101(11) 0.0092(11) 0.0072(10)
C16 0.0390(15) 0.0413(15) 0.0431(16) 0.0095(12) -0.0019(12) -0.0027(12)
C18 0.0487(15) 0.0315(13) 0.0399(15) 0.0038(11) 0.0087(12) 0.0004(11)
C15 0.0269(13) 0.0608(19) 0.075(2) 0.0335(18) 0.0087(14) 0.0010(13)
C7 0.114(9) 0.033(4) 0.057(6) -0.017(4) 0.063(7) -0.023(5)
C3 0.070(5) 0.091(6) 0.045(4) 0.006(4) -0.023(3) -0.045(4)
C5 0.053(4) 0.080(5) 0.043(3) -0.002(3) 0.011(3) 0.010(3)
O2 0.067(4) 0.058(4) 0.060(4) -0.008(3) 0.027(3) -0.012(3)
O1 0.153(5) 0.093(4) 0.081(4) -0.036(3) 0.053(4) 0.023(4)
C4 0.084(5) 0.062(4) 0.069(5) 0.003(3) 0.034(4) 0.003(3)
C9 0.029(5) 0.044(6) 0.245(18) 0.060(9) 0.047(8) 0.011(4)
C6 0.061(6) 0.077(7) 0.050(5) 0.002(5) 0.005(5) -0.005(5)
C8 0.047(5) 0.085(7) 0.073(6) 0.028(6) 0.006(5) 0.006(5)
C2 0.071(5) 0.098(7) 0.104(8) -0.032(6) -0.060(5) 0.021(5)

loop_
_atom_type_symbol
_atom_type_description
_atom_type_scat_dispersion_real
_atom_type_scat_dispersion_imag
_atom_type_scat_source
C C 0.0033 0.0016 'International Tables Vol C Tables 4.2.6.8 and 6.1.1.4'
H H 0.0000 0.0000 'International Tables Vol C Tables 4.2.6.8 and 6.1.1.4'
N N 0.0061 0.0033 'International Tables Vol C Tables 4.2.6.8 and 6.1.1.4'
O O 0.0106 0.0060 'International Tables Vol C Tables 4.2.6.8 and 6.1.1.4'

loop_
_geom_angle_atom_site_label_1
_geom_angle_atom_site_label_2
_geom_angle_atom_site_label_3
_geom_angle
C224 O224 H224 101.2
C211 O211 H211 104(2)
C233 O234 H234 111.3
C213 C212 C211 119.42(18)
C213 C212 C221 119.54(18)
C211 C212 C221 121.01(18)
C226 C225 C224 119.83(18)
C226 C225 C233 120.22(18)
C224 C225 C233 119.96(18)
C223 C222 C220 115.45(16)
C223 C222 H22A 108.4
C220 C222 H22A 108.4
C223 C222 H22B 108.4
C220 C222 H22B 108.4
H22A C222 H22B 107.5
C231 C232 C223 122.55(18)
C231 C232 C227 117.21(18)
C223 C232 C227 120.22(17)
C225 C226 C227 121.40(18)
C225 C226 H226 119.3
C227 C226 H226 119.3
C212 C213 C214 121.33(18)
C212 C213 H213 119.3
C214 C213 H213 119.3
C218 C217 C216 121.23(19)
C218 C217 H217 119.4
C216 C217 H217 119.4
C213 C214 C215 121.07(18)
C213 C214 C219 118.89(18)
C215 C214 C219 119.97(18)
O224 C224 C223 119.00(17)
O224 C224 C225 119.96(17)
C223 C224 C225 121.04(18)
C218 C219 C220 122.46(18)
C218 C219 C214 117.31(18)
C220 C219 C214 120.19(18)
C226 C227 C228 121.06(18)
C226 C227 C232 118.58(18)
C228 C227 C232 120.33(18)
O211 C211 C220 119.04(17)
O211 C211 C212 119.64(17)
C220 C211 C212 121.32(18)
C217 C218 C219 121.12(19)
C217 C218 H218 119.4
C219 C218 H218 119.4
C230 C231 C232 120.69(19)
C230 C231 H231 119.7
C232 C231 H231 119.7
C231 C230 C229 121.65(19)
C231 C230 H230 119.2
C229 C230 H230 119.2
C216 C215 C214 120.99(19)
C216 C215 H215 119.5
C214 C215 H215 119.5
C211 C220 C219 118.65(18)
C211 C220 C222 119.59(17)
C219 C220 C222 121.66(17)
O233 C233 O234 123.74(18)
O233 C233 C225 121.66(18)
O234 C233 C225 114.60(18)
C229 C228 C227 120.76(19)
C229 C228 H228 119.6
C227 C228 H228 119.6
C224 C223 C232 118.70(17)
C224 C223 C222 119.80(17)
C232 C223 C222 121.42(17)
O221 C221 O222 124.32(18)
O221 C221 C212 116.85(19)
O222 C221 C212 118.83(18)
C228 C229 C230 119.34(19)
C228 C229 H229 120.3
C230 C229 H229 120.3
C215 C216 C217 119.37(19)
C215 C216 H216 120.3
C217 C216 H216 120.3
C12 N11 C16 121.8(3)
C12 N11 H11 121.0
C16 N11 H11 117.2
C13 C14 C15 119.6(3)
C13 C14 H14 120.2
C15 C14 H14 120.2
N11 C12 C13 121.0(2)
N11 C12 C17 117.3(2)
C13 C12 C17 121.7(2)
C14 C13 C12 117.9(2)
C14 C13 C18 120.3(2)
C12 C13 C18 121.8(2)
C12 C17 H17A 109.5
C12 C17 H17B 109.5
H17A C17 H17B 109.5
C12 C17 H17C 109.5
H17A C17 H17C 109.5
H17B C17 H17C 109.5
N11 C16 C15 120.9(3)
N11 C16 H16 119.6
C15 C16 H16 119.6
C13 C18 H18A 109.5
C13 C18 H18B 109.5
H18A C18 H18B 109.5
C13 C18 H18C 109.5
H18A C18 H18C 109.5
H18B C18 H18C 109.5
C16 C15 C14 118.8(3)
C16 C15 H15 120.6
C14 C15 H15 120.6
C8 C7 C6 106.1(9)
C8 C7 H7A 110.5
C6 C7 H7A 110.5
C8 C7 H7B 110.5
C6 C7 H7B 110.5
H7A C7 H7B 108.7
C4 C3 C2 88.3(8)
C4 C3 H3A 113.9
C2 C3 H3A 113.9
C4 C3 H3B 113.9
C2 C3 H3B 113.9
H3A C3 H3B 111.1
O1 C5 C4 99.9(6)
O1 C5 H5A 111.8
C4 C5 H5A 111.8
O1 C5 H5B 111.8
C4 C5 H5B 111.8
H5A C5 H5B 109.5
C9 O2 C6 101.3(8)
C2 O1 C5 105.6(6)
C3 C4 C5 114.2(7)
C3 C4 H4A 108.7
C5 C4 H4A 108.7
C3 C4 H4B 108.7
C5 C4 H4B 108.7
H4A C4 H4B 107.6
O2 C9 C8 124.7(10)
O2 C9 H9A 106.2
C8 C9 H9A 106.2
O2 C9 H9B 106.2
C8 C9 H9B 106.2
H9A C9 H9B 106.3
O2 C6 C7 107.0(9)
O2 C6 H6A 110.3
C7 C6 H6A 110.3
O2 C6 H6B 110.3
C7 C6 H6B 110.3
H6A C6 H6B 108.6
C9 C8 C7 98.6(9)
C9 C8 H8A 112.1
C7 C8 H8A 112.1
C9 C8 H8B 112.1
C7 C8 H8B 112.1
H8A C8 H8B 109.7
O1 C2 C3 118.2(8)
O1 C2 H2A 107.8
C3 C2 H2A 107.8
O1 C2 H2B 107.8
C3 C2 H2B 107.8
H2A C2 H2B 107.1

loop_
_geom_bond_atom_site_label_1
_geom_bond_atom_site_label_2
_geom_bond_distance
O224 C224 1.361(2)
O224 H224 0.8270
O211 C211 1.358(2)
O211 H211 0.88(3)
O233 C233 1.237(3)
O234 C233 1.298(2)
O234 H234 0.9310
O221 C221 1.262(3)
C212 C213 1.374(3)
C212 C211 1.432(3)
C212 C221 1.500(3)
C225 C226 1.369(3)
C225 C224 1.428(3)
C225 C233 1.495(3)
O222 C221 1.265(3)
C222 C223 1.524(3)
C222 C220 1.525(3)
C222 H22A 0.9900
C222 H22B 0.9900
C232 C231 1.429(3)
C232 C223 1.429(3)
C232 C227 1.430(3)
C226 C227 1.415(3)
C226 H226 0.9500
C213 C214 1.412(3)
C213 H213 0.9500
C217 C218 1.368(3)
C217 C216 1.412(3)
C217 H217 0.9500
C214 C215 1.419(3)
C214 C219 1.429(3)
C224 C223 1.389(3)
C219 C218 1.425(3)
C219 C220 1.427(3)
C227 C228 1.419(3)
C211 C220 1.387(3)
C218 H218 0.9500
C231 C230 1.372(3)
C231 H231 0.9500
C230 C229 1.410(3)
C230 H230 0.9500
C215 C216 1.366(3)
C215 H215 0.9500
C228 C229 1.367(3)
C228 H228 0.9500
C229 H229 0.9500
C216 H216 0.9500
N11 C12 1.329(3)
N11 C16 1.332(4)
N11 H11 1.1405
C14 C13 1.382(3)
C14 C15 1.412(4)
C14 H14 0.9500
C12 C13 1.391(3)
C12 C17 1.524(4)
C13 C18 1.486(3)
C17 H17A 0.9800
C17 H17B 0.9800
C17 H17C 0.9800
C16 C15 1.359(5)
C16 H16 0.9500
C18 H18A 0.9800
C18 H18B 0.9800
C18 H18C 0.9800
C15 H15 0.9500
C7 C8 1.412(15)
C7 C6 1.604(16)
C7 H7A 0.9900
C7 H7B 0.9900
C3 C4 1.455(11)
C3 C2 1.613(16)
C3 H3A 0.9900
C3 H3B 0.9900
C5 O1 1.447(10)
C5 C4 1.526(10)
C5 H5A 0.9900
C5 H5B 0.9900
O2 C9 1.340(10)
O2 C6 1.347(13)
O1 C2 1.350(13)
C4 H4A 0.9900
C4 H4B 0.9900
C9 C8 1.359(11)
C9 H9A 0.9900
C9 H9B 0.9900
C6 H6A 0.9900
C6 H6B 0.9900
C8 H8A 0.9900
C8 H8B 0.9900
C2 H2A 0.9900
C2 H2B 0.9900

loop_
_geom_hbond_atom_site_label_D
_geom_hbond_atom_site_label_H
_geom_hbond_atom_site_label_A
_geom_hbond_distance_DH
_geom_hbond_distance_HA
_geom_hbond_distance_DA
_geom_hbond_angle_DHA
_geom_hbond_site_symmetry_A
N11 H11 O222 1.14 1.71 2.835(3) 169.2 .
O211 H211 O222 0.88(3) 1.72(3) 2.545(2) 157(3) .
O224 H224 O233 0.83 1.77 2.568(2) 160.4 .
O234 H234 O221 0.93 1.54 2.462(2) 170.3 1_655

loop_
_geom_torsion_atom_site_label_1
_geom_torsion_atom_site_label_2
_geom_torsion_atom_site_label_3
_geom_torsion_atom_site_label_4
_geom_torsion
C224 C225 C226 C227 2.2(3)
C233 C225 C226 C227 -177.94(17)
C211 C212 C213 C214 2.2(3)
C221 C212 C213 C214 -176.01(18)
C212 C213 C214 C215 174.91(18)
C212 C213 C214 C219 -2.2(3)
C226 C225 C224 O224 -178.22(17)
C233 C225 C224 O224 1.9(3)
C226 C225 C224 C223 2.1(3)
C233 C225 C224 C223 -177.79(17)
C213 C214 C219 C218 176.42(17)
C215 C214 C219 C218 -0.7(3)
C213 C214 C219 C220 -1.3(3)
C215 C214 C219 C220 -178.40(17)
C225 C226 C227 C228 175.02(18)
C225 C226 C227 C232 -3.1(3)
C231 C232 C227 C226 177.92(17)
C223 C232 C227 C226 -0.2(3)
C231 C232 C227 C228 -0.2(3)
C223 C232 C227 C228 -178.29(17)
C213 C212 C211 O211 -178.13(17)
C221 C212 C211 O211 0.1(3)
C213 C212 C211 C220 1.3(3)
C221 C212 C211 C220 179.52(17)
C216 C217 C218 C219 0.5(3)
C220 C219 C218 C217 177.62(18)
C214 C219 C218 C217 0.0(3)
C223 C232 C231 C230 177.31(18)
C227 C232 C231 C230 -0.8(3)
C232 C231 C230 C229 0.8(3)
C213 C214 C215 C216 -176.07(19)
C219 C214 C215 C216 1.0(3)
O211 C211 C220 C219 174.78(16)
C212 C211 C220 C219 -4.7(3)
O211 C211 C220 C222 -1.5(3)
C212 C211 C220 C222 179.07(17)
C218 C219 C220 C211 -172.93(17)
C214 C219 C220 C211 4.6(3)
C218 C219 C220 C222 3.2(3)
C214 C219 C220 C222 -179.21(17)
C223 C222 C220 C211 -116.1(2)
C223 C222 C220 C219 67.8(2)
C226 C225 C233 O233 -178.69(19)
C224 C225 C233 O233 1.2(3)
C226 C225 C233 O234 1.7(3)
C224 C225 C233 O234 -178.44(18)
C226 C227 C228 C229 -176.99(18)
C232 C227 C228 C229 1.1(3)
O224 C224 C223 C232 175.07(17)
C225 C224 C223 C232 -5.2(3)
O224 C224 C223 C222 -1.9(3)
C225 C224 C223 C222 177.80(17)
C231 C232 C223 C224 -173.75(18)
C227 C232 C223 C224 4.3(3)
C231 C232 C223 C222 3.2(3)
C227 C232 C223 C222 -178.81(17)
C220 C222 C223 C224 -116.3(2)
C220 C222 C223 C232 66.8(2)
C213 C212 C221 O221 3.1(3)
C211 C212 C221 O221 -175.12(18)
C213 C212 C221 O222 -177.27(19)
C211 C212 C221 O222 4.5(3)
C227 C228 C229 C230 -1.0(3)
C231 C230 C229 C228 0.0(3)
C214 C215 C216 C217 -0.5(3)
C218 C217 C216 C215 -0.2(3)
C16 N11 C12 C13 -2.3(4)
C16 N11 C12 C17 178.0(2)
C15 C14 C13 C12 1.4(3)
C15 C14 C13 C18 -179.6(2)
N11 C12 C13 C14 0.5(3)
C17 C12 C13 C14 -179.8(2)
N11 C12 C13 C18 -178.5(2)
C17 C12 C13 C18 1.1(3)
C12 N11 C16 C15 2.1(4)
N11 C16 C15 C14 -0.1(4)
C13 C14 C15 C16 -1.6(4)
C4 C5 O1 C2 20.0(8)
C2 C3 C4 C5 34.7(8)
O1 C5 C4 C3 -39.3(8)
C6 O2 C9 C8 17.2(12)
C9 O2 C6 C7 -8.4(11)
C8 C7 C6 O2 0.4(12)
O2 C9 C8 C7 -16.6(13)
C6 C7 C8 C9 7.7(11)
C5 O1 C2 C3 0.5(11)
C4 C3 C2 O1 -21.5(10)
